data_1502229
loop_
_publ_author_name
'Garcia, Pierre'
'Harrak, Youssef'
'Diab, Lisa'
'Cordier, Pierre'
'Ollivier, Cyril'
'Gandon, Vincent'
'Malacria, Max'
'Fensterbank, Louis'
'Aubert, Corinne'

_publ_section_title
;
 Silver-catalyzed cycloisomerization of 1,n-allenynamides.
;
_journal_issue 11
_journal_name_full 'Organic letters'
_journal_page_first 2952
_journal_page_last 2955
_journal_paper_doi 10.1021/ol201041h
_journal_volume 13
_journal_year 2011
_chemical_formula_moiety 'C19 H27 N1 O2 S1 Si1'
_chemical_formula_sum 'C19 H27 N O2 S Si'
_chemical_formula_weight 361.58
_chemical_name_systematic
;
 ?
;
_space_group_IT_number 2
_symmetry_cell_setting triclinic
_symmetry_Int_Tables_number 2
_symmetry_space_group_name_Hall '-P 1'
_symmetry_space_group_name_H-M 'P -1'
_atom_sites_solution_hydrogens geom
_atom_sites_solution_primary direct
_atom_sites_solution_secondary difmap
_audit_creation_method SHELXL-97
_cell_angle_alpha 92.225(6)
_cell_angle_beta 91.911(7)
_cell_angle_gamma 92.520(5)
_cell_formula_units_Z 4
_cell_length_a 11.2195(9)
_cell_length_b 12.8091(7)
_cell_length_c 13.7031(12)
_cell_measurement_reflns_used 140
_cell_measurement_temperature 200(2)
_cell_measurement_theta_max 22
_cell_measurement_theta_min 3
_cell_volume 1964.7(3)
_computing_cell_refinement 'Dirax/lsq (Duisenberg & Schreurs, 1989-2000)'
_computing_data_collection 'Collect (Nonius BV, 1997-2000)'
_computing_data_reduction 'EvalCCD (Duisenberg & Schreurs 1990-2000)'
_computing_molecular_graphics 'DIAMOND (Brandenburg, 1999)'
_computing_publication_material 'SHELXL-97 (Sheldrick, 1997)'
_computing_structure_refinement 'SHELXL-97 (Sheldrick, 1997)'
_computing_structure_solution 'SIR-92 (Giacovazzo, 1993)'
_diffrn_ambient_temperature 200(2)
_diffrn_detector_area_resol_mean 9
_diffrn_measured_fraction_theta_full 0.991
_diffrn_measured_fraction_theta_max 0.991
_diffrn_measurement_device_type KappaCCD
_diffrn_measurement_method 'CCD rotation images, thick slices'
_diffrn_radiation_monochromator graphite
_diffrn_radiation_source 'fine-focus sealed tube'
_diffrn_radiation_type MoK\a
_diffrn_radiation_wavelength 0.71073
_diffrn_reflns_av_R_equivalents 0.0375
_diffrn_reflns_av_sigmaI/netI 0.0500
_diffrn_reflns_limit_h_max 15
_diffrn_reflns_limit_h_min -15
_diffrn_reflns_limit_k_max 17
_diffrn_reflns_limit_k_min -18
_diffrn_reflns_limit_l_max 19
_diffrn_reflns_limit_l_min -19
_diffrn_reflns_number 36333
_diffrn_reflns_theta_full 30.00
_diffrn_reflns_theta_max 30.00
_diffrn_reflns_theta_min 1.59
_diffrn_standards_decay_% 0
_diffrn_standards_number 0
_exptl_absorpt_coefficient_mu 0.237
_exptl_absorpt_correction_T_max 0.954
_exptl_absorpt_correction_T_min 0.777
_exptl_absorpt_correction_type multi-scan
_exptl_absorpt_process_details
;
R.H. Blessing, Acta Cryst. (1995), A51, 33-38
;
_exptl_crystal_colour colorless
_exptl_crystal_density_diffrn 1.222
_exptl_crystal_density_meas ?
_exptl_crystal_density_method 'not measured'
_exptl_crystal_description block
_exptl_crystal_F_000 776
_exptl_crystal_size_max 0.45
_exptl_crystal_size_mid 0.3
_exptl_crystal_size_min 0.2
_refine_diff_density_max 0.474
_refine_diff_density_min -0.657
_refine_diff_density_rms 0.052
_refine_ls_extinction_method none
_refine_ls_goodness_of_fit_ref 1.042
_refine_ls_hydrogen_treatment constr
_refine_ls_matrix_type full
_refine_ls_number_parameters 443
_refine_ls_number_reflns 11356
_refine_ls_number_restraints 0
_refine_ls_restrained_S_all 1.042
_refine_ls_R_factor_all 0.0931
_refine_ls_R_factor_gt 0.0495
_refine_ls_shift/su_max 0.001
_refine_ls_shift/su_mean 0.000
_refine_ls_structure_factor_coef Fsqd
_refine_ls_weighting_details 'calc w=1/[\s^2^(Fo^2^)+(0.0591P)^2^+0.6816P] where P=(Fo^2^+2Fc^2^)/3'
_refine_ls_weighting_scheme calc
_refine_ls_wR_factor_gt 0.1183
_refine_ls_wR_factor_ref 0.1373
_reflns_number_gt 7290
_reflns_number_total 11356
_reflns_threshold_expression >2sigma(I)
_cod_data_source_file ol201041h_si_004.cif
_cod_data_source_block ld-1
_cod_depositor_comments
;
The following automatic conversions were performed:

'_exptl_crystal_density_meas' value 'not measured' was changed to '?'
- the value is perceived as not measured.

Automatic conversion script
Id: cif_fix_values 3008 2015-01-20 13:52:24Z robertas 
;
_cod_original_formula_sum 'C19 H27 N1 O2 S1 Si1'
_cod_database_code 1502229

loop_
_symmetry_equiv_pos_as_xyz
'x, y, z'
'-x, -y, -z'

loop_
_atom_site_label
_atom_site_type_symbol
_atom_site_fract_x
_atom_site_fract_y
_atom_site_fract_z
_atom_site_U_iso_or_equiv
_atom_site_adp_type
_atom_site_occupancy
_atom_site_symmetry_multiplicity
_atom_site_calc_flag
_atom_site_refinement_flags
S1 S 0.68044(4) 1.07976(4) 0.76848(3) 0.03450(12) Uani 1 1 d .
Si1 Si 0.76493(5) 0.95710(4) 0.51924(4) 0.03275(12) Uani 1 1 d .
O1 O 0.61395(12) 1.00491(12) 0.70667(10) 0.0481(4) Uani 1 1 d .
O2 O 0.65104(13) 1.18684(11) 0.76956(10) 0.0471(4) Uani 1 1 d .
N1 N 0.81982(13) 1.07642(11) 0.73716(10) 0.0287(3) Uani 1 1 d .
C1 C 0.84160(16) 0.92115(13) 0.63521(12) 0.0310(4) Uani 1 1 d .
H1 H 0.8643 0.8522 0.6354 0.037 Uiso 1 1 calc R
C2 C 0.86979(15) 0.97640(13) 0.71791(12) 0.0272(3) Uani 1 1 d .
C3 C 0.90593(18) 1.15762(14) 0.77935(15) 0.0383(4) Uani 1 1 d .
H3A H 0.8642 1.2208 0.7938 0.046 Uiso 1 1 calc R
H3B H 0.9650 1.1738 0.7314 0.046 Uiso 1 1 calc R
C4 C 0.96859(18) 1.12445(16) 0.87141(15) 0.0434(5) Uani 1 1 d .
H4A H 1.0402 1.1686 0.8845 0.052 Uiso 1 1 calc R
H4B H 0.9168 1.1336 0.9261 0.052 Uiso 1 1 calc R
C5 C 1.00113(17) 1.01362(16) 0.86265(13) 0.0386(4) Uani 1 1 d .
H5 H 1.0554 0.9900 0.9086 0.046 Uiso 1 1 calc R
C6 C 0.95729(16) 0.94577(14) 0.79290(12) 0.0310(4) Uani 1 1 d .
C7 C 0.99772(19) 0.83631(15) 0.78888(13) 0.0388(4) Uani 1 1 d .
C8 C 0.9248(2) 0.75813(17) 0.83307(18) 0.0529(6) Uani 1 1 d .
H8A H 0.9620 0.6921 0.8280 0.079 Uiso 1 1 calc R
H8B H 0.8478 0.7523 0.8002 0.079 Uiso 1 1 calc R
H8C H 0.9157 0.7775 0.9007 0.079 Uiso 1 1 calc R
C9 C 1.1010(3) 0.8136(2) 0.7472(3) 0.0878(11) Uani 1 1 d .
H9A H 1.1267 0.7456 0.7466 0.105 Uiso 1 1 calc R
H9B H 1.1466 0.8660 0.7190 0.105 Uiso 1 1 calc R
C10 C 0.67185(16) 1.03702(14) 0.88843(13) 0.0339(4) Uani 1 1 d .
C11 C 0.6717(2) 0.93217(17) 0.90431(17) 0.0555(6) Uani 1 1 d .
H11 H 0.6736 0.8839 0.8519 0.067 Uiso 1 1 calc R
C12 C 0.6687(2) 0.89868(19) 0.99870(19) 0.0638(7) Uani 1 1 d .
H12 H 0.6697 0.8274 1.0092 0.077 Uiso 1 1 calc R
C13 C 0.66421(19) 0.9674(2) 1.07721(16) 0.0503(5) Uani 1 1 d .
C14 C 0.6624(2) 1.0715(2) 1.05909(16) 0.0589(6) Uani 1 1 d .
H14 H 0.6581 1.1197 1.1113 0.071 Uiso 1 1 calc R
C15 C 0.6666(2) 1.10706(17) 0.96588(15) 0.0487(5) Uani 1 1 d .
H15 H 0.6659 1.1784 0.9555 0.058 Uiso 1 1 calc R
C16 C 0.6613(3) 0.9292(3) 1.17979(19) 0.0763(9) Uani 1 1 d .
H16A H 0.7408 0.9148 1.2020 0.114 Uiso 1 1 calc R
H16B H 0.6113 0.8665 1.1805 0.114 Uiso 1 1 calc R
H16C H 0.6301 0.9820 1.2222 0.114 Uiso 1 1 calc R
C17 C 0.8690(2) 0.91485(17) 0.42308(14) 0.0459(5) Uani 1 1 d .
H17A H 0.8360 0.9294 0.3598 0.069 Uiso 1 1 calc R
H17B H 0.8799 0.8411 0.4266 0.069 Uiso 1 1 calc R
H17C H 0.9447 0.9523 0.4335 0.069 Uiso 1 1 calc R
C18 C 0.7486(2) 1.09932(15) 0.51013(15) 0.0440(5) Uani 1 1 d .
H18A H 0.7268 1.1145 0.4440 0.066 Uiso 1 1 calc R
H18B H 0.8229 1.1358 0.5290 0.066 Uiso 1 1 calc R
H18C H 0.6875 1.1216 0.5527 0.066 Uiso 1 1 calc R
C19 C 0.6200(2) 0.88420(19) 0.49610(16) 0.0538(6) Uani 1 1 d .
H19A H 0.5635 0.9085 0.5419 0.081 Uiso 1 1 calc R
H19B H 0.6303 0.8109 0.5036 0.081 Uiso 1 1 calc R
H19C H 0.5911 0.8954 0.4308 0.081 Uiso 1 1 calc R
S2 S 0.16718(5) 0.43767(4) 0.71411(4) 0.04707(15) Uani 1 1 d .
Si2 Si 0.27645(6) 0.54698(4) 0.97268(4) 0.04316(15) Uani 1 1 d .
O3 O 0.11433(14) 0.51943(13) 0.76877(12) 0.0613(5) Uani 1 1 d .
O4 O 0.12010(16) 0.33242(13) 0.71726(12) 0.0647(5) Uani 1 1 d .
N2 N 0.30671(15) 0.43577(12) 0.75282(11) 0.0375(4) Uani 1 1 d .
C20 C 0.35548(17) 0.58498(14) 0.86086(12) 0.0339(4) Uani 1 1 d .
H20 H 0.3901 0.6524 0.8650 0.041 Uiso 1 1 calc R
C21 C 0.37159(16) 0.53381(13) 0.77647(12) 0.0307(4) Uani 1 1 d .
C22 C 0.3814(2) 0.35299(15) 0.71407(16) 0.0456(5) Uani 1 1 d .
H22A H 0.3310 0.2913 0.6963 0.055 Uiso 1 1 calc R
H22B H 0.4378 0.3344 0.7650 0.055 Uiso 1 1 calc R
C23 C 0.44946(19) 0.38539(15) 0.62587(15) 0.0443(5) Uani 1 1 d .
H23A H 0.5160 0.3405 0.6174 0.053 Uiso 1 1 calc R
H23B H 0.3974 0.3765 0.5679 0.053 Uiso 1 1 calc R
C24 C 0.49495(17) 0.49587(15) 0.63658(13) 0.0364(4) Uani 1 1 d .
H24 H 0.5517 0.5188 0.5933 0.044 Uiso 1 1 calc R
C25 C 0.45986(16) 0.56448(13) 0.70420(12) 0.0304(4) Uani 1 1 d .
C26 C 0.50981(17) 0.67401(14) 0.70733(13) 0.0345(4) Uani 1 1 d .
C27 C 0.4280(2) 0.75803(16) 0.69083(19) 0.0537(6) Uani 1 1 d .
H27A H 0.4698 0.8245 0.7032 0.081 Uiso 1 1 calc R
H27B H 0.3628 0.7517 0.7341 0.081 Uiso 1 1 calc R
H27C H 0.3978 0.7530 0.6244 0.081 Uiso 1 1 calc R
C28 C 0.6276(2) 0.69355(19) 0.7168(2) 0.0622(7) Uani 1 1 d .
H28A H 0.6591 0.7616 0.7129 0.075 Uiso 1 1 calc R
H28B H 0.6781 0.6391 0.7272 0.075 Uiso 1 1 calc R
C29 C 0.16561(17) 0.47136(15) 0.59162(15) 0.0391(4) Uani 1 1 d .
C30 C 0.13290(19) 0.39906(16) 0.51765(16) 0.0463(5) Uani 1 1 d .
H30 H 0.1092 0.3312 0.5325 0.056 Uiso 1 1 calc R
C31 C 0.1352(2) 0.42695(17) 0.42185(16) 0.0478(5) Uani 1 1 d .
H31 H 0.1118 0.3777 0.3724 0.057 Uiso 1 1 calc R
C32 C 0.17134(18) 0.52655(16) 0.39775(17) 0.0445(5) Uani 1 1 d .
C33 C 0.20282(19) 0.59839(16) 0.47196(18) 0.0488(5) Uani 1 1 d .
H33 H 0.2270 0.6661 0.4568 0.059 Uiso 1 1 calc R
C34 C 0.19936(19) 0.57245(16) 0.56808(17) 0.0472(5) Uani 1 1 d .
H34 H 0.2196 0.6227 0.6174 0.057 Uiso 1 1 calc R
C35 C 0.1765(2) 0.5561(2) 0.29263(19) 0.0633(7) Uani 1 1 d .
H35A H 0.1123 0.6006 0.2776 0.095 Uiso 1 1 calc R
H35B H 0.1692 0.4940 0.2509 0.095 Uiso 1 1 calc R
H35C H 0.2514 0.5925 0.2824 0.095 Uiso 1 1 calc R
C36 C 0.2429(3) 0.40459(19) 0.97667(19) 0.0713(8) Uani 1 1 d .
H36A H 0.2190 0.3878 1.0410 0.107 Uiso 1 1 calc R
H36B H 0.3128 0.3677 0.9610 0.107 Uiso 1 1 calc R
H36C H 0.1794 0.3844 0.9301 0.107 Uiso 1 1 calc R
C37 C 0.1390(2) 0.6188(2) 0.99088(17) 0.0586(6) Uani 1 1 d .
H37A H 0.0767 0.5901 0.9467 0.088 Uiso 1 1 calc R
H37B H 0.1542 0.6914 0.9784 0.088 Uiso 1 1 calc R
H37C H 0.1147 0.6123 1.0570 0.088 Uiso 1 1 calc R
C38 C 0.3872(2) 0.5864(2) 1.07317(15) 0.0619(7) Uani 1 1 d .
H38A H 0.3484 0.5868 1.1345 0.093 Uiso 1 1 calc R
H38B H 0.4206 0.6551 1.0624 0.093 Uiso 1 1 calc R
H38C H 0.4498 0.5376 1.0743 0.093 Uiso 1 1 calc R

loop_
_atom_site_aniso_label
_atom_site_aniso_U_11
_atom_site_aniso_U_22
_atom_site_aniso_U_33
_atom_site_aniso_U_23
_atom_site_aniso_U_13
_atom_site_aniso_U_12
S1 0.0323(2) 0.0380(3) 0.0335(2) -0.00119(19) 0.00275(18) 0.00572(18)
Si1 0.0419(3) 0.0290(3) 0.0269(2) 0.00261(19) -0.0010(2) -0.0019(2)
O1 0.0346(7) 0.0657(10) 0.0420(8) -0.0123(7) 0.0003(6) -0.0055(7)
O2 0.0505(9) 0.0461(8) 0.0469(8) 0.0051(7) 0.0052(7) 0.0208(7)
N1 0.0305(7) 0.0240(7) 0.0316(7) -0.0002(6) 0.0030(6) 0.0001(6)
C1 0.0432(10) 0.0211(8) 0.0290(8) 0.0040(7) 0.0036(7) -0.0006(7)
C2 0.0315(9) 0.0231(8) 0.0274(8) 0.0053(6) 0.0062(7) -0.0001(7)
C3 0.0406(10) 0.0260(9) 0.0475(11) -0.0043(8) 0.0038(8) -0.0034(8)
C4 0.0383(11) 0.0446(12) 0.0456(11) -0.0134(9) -0.0035(9) 0.0004(9)
C5 0.0370(10) 0.0475(11) 0.0313(9) 0.0001(8) -0.0014(8) 0.0074(8)
C6 0.0364(9) 0.0319(9) 0.0256(8) 0.0055(7) 0.0053(7) 0.0040(7)
C7 0.0501(12) 0.0351(10) 0.0321(9) 0.0056(8) -0.0003(8) 0.0109(8)
C8 0.0562(14) 0.0387(12) 0.0640(14) 0.0144(10) -0.0089(11) 0.0010(10)
C9 0.087(2) 0.0522(16) 0.132(3) 0.0259(17) 0.057(2) 0.0336(15)
C10 0.0292(9) 0.0368(10) 0.0361(9) -0.0004(8) 0.0076(7) 0.0030(7)
C11 0.0785(17) 0.0343(11) 0.0546(13) 0.0004(10) 0.0252(12) -0.0012(11)
C12 0.0802(18) 0.0439(13) 0.0708(17) 0.0196(12) 0.0288(14) 0.0074(12)
C13 0.0373(11) 0.0688(15) 0.0471(12) 0.0165(11) 0.0115(9) 0.0078(10)
C14 0.0784(18) 0.0620(15) 0.0370(11) -0.0038(11) 0.0047(11) 0.0138(13)
C15 0.0686(15) 0.0394(11) 0.0387(11) -0.0028(9) 0.0047(10) 0.0106(10)
C16 0.0686(18) 0.109(2) 0.0558(15) 0.0345(16) 0.0148(13) 0.0155(16)
C17 0.0618(14) 0.0455(12) 0.0306(10) 0.0008(9) 0.0049(9) 0.0028(10)
C18 0.0557(13) 0.0365(11) 0.0406(11) 0.0096(9) -0.0017(9) 0.0066(9)
C19 0.0554(14) 0.0592(14) 0.0442(12) -0.0045(10) -0.0030(10) -0.0153(11)
S2 0.0462(3) 0.0458(3) 0.0473(3) -0.0117(2) 0.0162(2) -0.0191(2)
Si2 0.0644(4) 0.0379(3) 0.0293(3) 0.0054(2) 0.0124(2) 0.0145(3)
O3 0.0439(9) 0.0732(11) 0.0642(10) -0.0288(9) 0.0198(8) -0.0114(8)
O4 0.0756(12) 0.0575(10) 0.0578(10) -0.0067(8) 0.0201(9) -0.0394(9)
N2 0.0506(10) 0.0264(8) 0.0349(8) -0.0026(6) 0.0091(7) -0.0087(7)
C20 0.0487(11) 0.0249(9) 0.0282(8) 0.0032(7) 0.0012(8) 0.0012(8)
C21 0.0401(10) 0.0227(8) 0.0290(8) 0.0028(7) -0.0001(7) -0.0018(7)
C22 0.0629(14) 0.0261(10) 0.0472(11) -0.0037(8) 0.0053(10) -0.0042(9)
C23 0.0489(12) 0.0361(11) 0.0469(11) -0.0105(9) 0.0066(9) -0.0007(9)
C24 0.0377(10) 0.0374(10) 0.0336(9) -0.0008(8) 0.0037(8) -0.0028(8)
C25 0.0341(9) 0.0301(9) 0.0267(8) 0.0039(7) -0.0018(7) -0.0028(7)
C26 0.0425(10) 0.0318(9) 0.0285(8) 0.0008(7) 0.0010(7) -0.0062(8)
C27 0.0513(13) 0.0328(11) 0.0772(16) 0.0151(11) -0.0025(12) -0.0037(9)
C28 0.0449(13) 0.0426(13) 0.097(2) -0.0081(13) 0.0011(13) -0.0080(10)
C29 0.0286(9) 0.0381(10) 0.0496(11) -0.0085(9) 0.0043(8) -0.0038(8)
C30 0.0510(12) 0.0320(10) 0.0545(13) -0.0061(9) 0.0051(10) -0.0103(9)
C31 0.0502(13) 0.0402(12) 0.0517(12) -0.0073(10) 0.0008(10) -0.0031(9)
C32 0.0331(10) 0.0420(11) 0.0585(13) 0.0049(10) -0.0053(9) 0.0076(8)
C33 0.0448(12) 0.0319(11) 0.0694(15) 0.0062(10) -0.0070(10) 0.0013(9)
C34 0.0430(12) 0.0323(10) 0.0644(14) -0.0123(10) -0.0047(10) -0.0013(8)
C35 0.0664(16) 0.0598(16) 0.0639(15) 0.0165(13) -0.0122(13) 0.0049(13)
C36 0.108(2) 0.0469(14) 0.0632(16) 0.0207(12) 0.0384(16) 0.0066(14)
C37 0.0654(16) 0.0704(16) 0.0417(12) -0.0024(11) 0.0087(11) 0.0204(13)
C38 0.0867(18) 0.0723(17) 0.0296(10) 0.0008(10) 0.0013(11) 0.0366(14)

loop_
_atom_type_symbol
_atom_type_description
_atom_type_scat_dispersion_real
_atom_type_scat_dispersion_imag
_atom_type_scat_source
C C 0.0033 0.0016 'International Tables Vol C Tables 4.2.6.8 and 6.1.1.4'
H H 0.0000 0.0000 'International Tables Vol C Tables 4.2.6.8 and 6.1.1.4'
N N 0.0061 0.0033 'International Tables Vol C Tables 4.2.6.8 and 6.1.1.4'
O O 0.0106 0.0060 'International Tables Vol C Tables 4.2.6.8 and 6.1.1.4'
Si Si 0.0817 0.0704 'International Tables Vol C Tables 4.2.6.8 and 6.1.1.4'
S S 0.1246 0.1234 'International Tables Vol C Tables 4.2.6.8 and 6.1.1.4'

loop_
_geom_angle_atom_site_label_1
_geom_angle_atom_site_label_2
_geom_angle_atom_site_label_3
_geom_angle
O1 S1 O2 120.01(9)
O1 S1 N1 107.01(8)
O2 S1 N1 106.40(8)
O1 S1 C10 107.12(9)
O2 S1 C10 107.82(9)
N1 S1 C10 108.00(8)
C18 Si1 C19 111.10(11)
C18 Si1 C1 113.41(9)
C19 Si1 C1 112.54(9)
C18 Si1 C17 107.64(10)
C19 Si1 C17 108.19(10)
C1 Si1 C17 103.43(9)
C2 N1 C3 114.40(14)
C2 N1 S1 118.76(11)
C3 N1 S1 118.44(12)
C2 C1 Si1 131.68(14)
C2 C1 H1 114.2
Si1 C1 H1 114.2
C1 C2 N1 120.78(15)
C1 C2 C6 124.50(16)
N1 C2 C6 114.62(14)
N1 C3 C4 112.64(15)
N1 C3 H3A 109.1
C4 C3 H3A 109.1
N1 C3 H3B 109.1
C4 C3 H3B 109.1
H3A C3 H3B 107.8
C5 C4 C3 111.35(16)
C5 C4 H4A 109.4
C3 C4 H4A 109.4
C5 C4 H4B 109.4
C3 C4 H4B 109.4
H4A C4 H4B 108.0
C6 C5 C4 124.00(18)
C6 C5 H5 118.0
C4 C5 H5 118.0
C5 C6 C2 121.51(16)
C5 C6 C7 120.01(17)
C2 C6 C7 118.48(16)
C9 C7 C8 121.8(2)
C9 C7 C6 120.5(2)
C8 C7 C6 117.61(18)
C7 C8 H8A 109.5
C7 C8 H8B 109.5
H8A C8 H8B 109.5
C7 C8 H8C 109.5
H8A C8 H8C 109.5
H8B C8 H8C 109.5
C7 C9 H9A 120.0
C7 C9 H9B 120.0
H9A C9 H9B 120.0
C15 C10 C11 119.75(19)
C15 C10 S1 120.90(15)
C11 C10 S1 119.35(15)
C10 C11 C12 119.4(2)
C10 C11 H11 120.3
C12 C11 H11 120.3
C13 C12 C11 121.8(2)
C13 C12 H12 119.1
C11 C12 H12 119.1
C12 C13 C14 117.6(2)
C12 C13 C16 121.0(2)
C14 C13 C16 121.5(2)
C13 C14 C15 121.8(2)
C13 C14 H14 119.1
C15 C14 H14 119.1
C10 C15 C14 119.6(2)
C10 C15 H15 120.2
C14 C15 H15 120.2
C13 C16 H16A 109.5
C13 C16 H16B 109.5
H16A C16 H16B 109.5
C13 C16 H16C 109.5
H16A C16 H16C 109.5
H16B C16 H16C 109.5
Si1 C17 H17A 109.5
Si1 C17 H17B 109.5
H17A C17 H17B 109.5
Si1 C17 H17C 109.5
H17A C17 H17C 109.5
H17B C17 H17C 109.5
Si1 C18 H18A 109.5
Si1 C18 H18B 109.5
H18A C18 H18B 109.5
Si1 C18 H18C 109.5
H18A C18 H18C 109.5
H18B C18 H18C 109.5
Si1 C19 H19A 109.5
Si1 C19 H19B 109.5
H19A C19 H19B 109.5
Si1 C19 H19C 109.5
H19A C19 H19C 109.5
H19B C19 H19C 109.5
O3 S2 O4 120.23(10)
O3 S2 N2 106.90(9)
O4 S2 N2 105.98(10)
O3 S2 C29 107.74(11)
O4 S2 C29 107.56(10)
N2 S2 C29 107.91(9)
C36 Si2 C37 110.02(13)
C36 Si2 C38 108.53(13)
C37 Si2 C38 108.92(11)
C36 Si2 C20 113.15(10)
C37 Si2 C20 112.86(10)
C38 Si2 C20 102.99(11)
C21 N2 C22 113.91(16)
C21 N2 S2 118.83(13)
C22 N2 S2 118.84(13)
C21 C20 Si2 132.08(14)
C21 C20 H20 114.0
Si2 C20 H20 114.0
C20 C21 N2 120.18(16)
C20 C21 C25 125.16(16)
N2 C21 C25 114.48(15)
N2 C22 C23 112.91(16)
N2 C22 H22A 109.0
C23 C22 H22A 109.0
N2 C22 H22B 109.0
C23 C22 H22B 109.0
H22A C22 H22B 107.8
C24 C23 C22 111.53(16)
C24 C23 H23A 109.3
C22 C23 H23A 109.3
C24 C23 H23B 109.3
C22 C23 H23B 109.3
H23A C23 H23B 108.0
C25 C24 C23 124.28(17)
C25 C24 H24 117.9
C23 C24 H24 117.9
C24 C25 C21 121.15(16)
C24 C25 C26 119.85(16)
C21 C25 C26 119.00(15)
C28 C26 C27 121.26(19)
C28 C26 C25 120.18(19)
C27 C26 C25 118.31(17)
C26 C27 H27A 109.5
C26 C27 H27B 109.5
H27A C27 H27B 109.5
C26 C27 H27C 109.5
H27A C27 H27C 109.5
H27B C27 H27C 109.5
C26 C28 H28A 120.0
C26 C28 H28B 120.0
H28A C28 H28B 120.0
C30 C29 C34 119.1(2)
C30 C29 S2 121.30(16)
C34 C29 S2 119.62(16)
C31 C30 C29 120.13(19)
C31 C30 H30 119.9
C29 C30 H30 119.9
C30 C31 C32 121.1(2)
C30 C31 H31 119.4
C32 C31 H31 119.4
C33 C32 C31 118.3(2)
C33 C32 C35 120.6(2)
C31 C32 C35 121.0(2)
C32 C33 C34 121.3(2)
C32 C33 H33 119.3
C34 C33 H33 119.3
C33 C34 C29 119.9(2)
C33 C34 H34 120.0
C29 C34 H34 120.0
C32 C35 H35A 109.5
C32 C35 H35B 109.5
H35A C35 H35B 109.5
C32 C35 H35C 109.5
H35A C35 H35C 109.5
H35B C35 H35C 109.5
Si2 C36 H36A 109.5
Si2 C36 H36B 109.5
H36A C36 H36B 109.5
Si2 C36 H36C 109.5
H36A C36 H36C 109.5
H36B C36 H36C 109.5
Si2 C37 H37A 109.5
Si2 C37 H37B 109.5
H37A C37 H37B 109.5
Si2 C37 H37C 109.5
H37A C37 H37C 109.5
H37B C37 H37C 109.5
Si2 C38 H38A 109.5
Si2 C38 H38B 109.5
H38A C38 H38B 109.5
Si2 C38 H38C 109.5
H38A C38 H38C 109.5
H38B C38 H38C 109.5

loop_
_geom_bond_atom_site_label_1
_geom_bond_atom_site_label_2
_geom_bond_distance
S1 O1 1.4230(15)
S1 O2 1.4243(14)
S1 N1 1.6372(15)
S1 C10 1.7568(19)
Si1 C18 1.847(2)
Si1 C19 1.851(2)
Si1 C1 1.8649(18)
Si1 C17 1.870(2)
N1 C2 1.439(2)
N1 C3 1.476(2)
C1 C2 1.334(2)
C1 H1 0.9300
C2 C6 1.474(2)
C3 C4 1.508(3)
C3 H3A 0.9700
C3 H3B 0.9700
C4 C5 1.483(3)
C4 H4A 0.9700
C4 H4B 0.9700
C5 C6 1.333(3)
C5 H5 0.9300
C6 C7 1.492(2)
C7 C9 1.347(3)
C7 C8 1.431(3)
C8 H8A 0.9600
C8 H8B 0.9600
C8 H8C 0.9600
C9 H9A 0.9300
C9 H9B 0.9300
C10 C15 1.367(3)
C10 C11 1.369(3)
C11 C12 1.379(3)
C11 H11 0.9300
C12 C13 1.367(3)
C12 H12 0.9300
C13 C14 1.367(3)
C13 C16 1.507(3)
C14 C15 1.374(3)
C14 H14 0.9300
C15 H15 0.9300
C16 H16A 0.9600
C16 H16B 0.9600
C16 H16C 0.9600
C17 H17A 0.9600
C17 H17B 0.9600
C17 H17C 0.9600
C18 H18A 0.9600
C18 H18B 0.9600
C18 H18C 0.9600
C19 H19A 0.9600
C19 H19B 0.9600
C19 H19C 0.9600
S2 O3 1.4257(16)
S2 O4 1.4289(16)
S2 N2 1.6376(18)
S2 C29 1.749(2)
Si2 C36 1.849(2)
Si2 C37 1.850(2)
Si2 C38 1.864(3)
Si2 C20 1.8658(18)
N2 C21 1.444(2)
N2 C22 1.474(3)
C20 C21 1.329(2)
C20 H20 0.9300
C21 C25 1.476(2)
C22 C23 1.513(3)
C22 H22A 0.9700
C22 H22B 0.9700
C23 C24 1.483(3)
C23 H23A 0.9700
C23 H23B 0.9700
C24 C25 1.333(2)
C24 H24 0.9300
C25 C26 1.486(2)
C26 C28 1.335(3)
C26 C27 1.464(3)
C27 H27A 0.9600
C27 H27B 0.9600
C27 H27C 0.9600
C28 H28A 0.9300
C28 H28B 0.9300
C29 C30 1.375(3)
C29 C34 1.386(3)
C30 C31 1.375(3)
C30 H30 0.9300
C31 C32 1.378(3)
C31 H31 0.9300
C32 C33 1.371(3)
C32 C35 1.506(3)
C33 C34 1.372(3)
C33 H33 0.9300
C34 H34 0.9300
C35 H35A 0.9600
C35 H35B 0.9600
C35 H35C 0.9600
C36 H36A 0.9600
C36 H36B 0.9600
C36 H36C 0.9600
C37 H37A 0.9600
C37 H37B 0.9600
C37 H37C 0.9600
C38 H38A 0.9600
C38 H38B 0.9600
C38 H38C 0.9600
